data_4037700
loop_
_publ_author_name
'Zhao, Yulei'
'Liu, Xu'
'Zheng, Lijun'
'Du, Yulan'
'Shi, Xinrui'
'Liu, Yunlin'
'Yan, Zhengquan'
'You, Jinmao'
'Jiang, Yuan-Ye'

_publ_section_title
;
 One-pot Methylenation-Cyclization Employing Two Molecules of CO2 with
 Arylamines and Enaminones.
;
_journal_name_full 'The Journal of organic chemistry'
_journal_paper_doi 10.1021/acs.joc.9b02858
_journal_year 2019
_chemical_formula_sum 'C23 H20 N2 O'
_chemical_formula_weight 340.41
_space_group_IT_number 15
_space_group_name_Hall '-C 2yc'
_space_group_name_H-M_alt 'C 1 2/c 1'
_symmetry_cell_setting monoclinic
_symmetry_space_group_name_H-M 'C 1 2/c 1'
_atom_sites_solution_hydrogens geom
_atom_sites_solution_primary direct
_atom_sites_solution_secondary difmap
_audit_creation_method SHELXL-97
_cell_angle_alpha 90.00
_cell_angle_beta 90.648(2)
_cell_angle_gamma 90.00
_cell_formula_units_Z 8
_cell_length_a 10.5730(9)
_cell_length_b 16.5389(14)
_cell_length_c 20.6478(18)
_cell_measurement_reflns_used 1905
_cell_measurement_temperature 298(2)
_cell_measurement_theta_max 22.076
_cell_measurement_theta_min 2.463
_cell_volume 3610.4(5)
_computing_cell_refinement 'Bruker SMART'
_computing_data_collection 'Bruker SMART'
_computing_data_reduction 'Bruker SAINT'
_computing_molecular_graphics 'Bruker SHELXTL'
_computing_publication_material 'Bruker SHELXTL'
_computing_structure_refinement 'SHELXL-97 (Sheldrick, 1997)'
_computing_structure_solution 'SHELXS-97 (Sheldrick, 1990)'
_diffrn_ambient_temperature 298(2)
_diffrn_measured_fraction_theta_full 0.997
_diffrn_measured_fraction_theta_max 0.997
_diffrn_measurement_device_type 'CCD area detector'
_diffrn_measurement_method 'phi and omega scans'
_diffrn_radiation_monochromator graphite
_diffrn_radiation_source 'fine-focus sealed tube'
_diffrn_radiation_type MoK\a
_diffrn_radiation_wavelength 0.71073
_diffrn_reflns_av_R_equivalents 0.0368
_diffrn_reflns_av_sigmaI/netI 0.0476
_diffrn_reflns_limit_h_max 12
_diffrn_reflns_limit_h_min -8
_diffrn_reflns_limit_k_max 19
_diffrn_reflns_limit_k_min -19
_diffrn_reflns_limit_l_max 24
_diffrn_reflns_limit_l_min -22
_diffrn_reflns_number 8894
_diffrn_reflns_theta_full 25.00
_diffrn_reflns_theta_max 25.00
_diffrn_reflns_theta_min 2.46
_exptl_absorpt_coefficient_mu 0.077
_exptl_absorpt_correction_T_max 0.9735
_exptl_absorpt_correction_T_min 0.9698
_exptl_absorpt_correction_type multi-scan
_exptl_absorpt_process_details sadabs
_exptl_crystal_colour colorless
_exptl_crystal_density_diffrn 1.253
_exptl_crystal_density_meas ?
_exptl_crystal_density_method 'not measured'
_exptl_crystal_description block
_exptl_crystal_F_000 1440
_exptl_crystal_size_max 0.40
_exptl_crystal_size_mid 0.37
_exptl_crystal_size_min 0.35
_refine_diff_density_max 0.163
_refine_diff_density_min -0.151
_refine_diff_density_rms 0.036
_refine_ls_extinction_coef 0.0038(6)
_refine_ls_extinction_expression Fc^*^=kFc[1+0.001xFc^2^\l^3^/sin(2\q)]^-1/4^
_refine_ls_extinction_method SHELXL
_refine_ls_goodness_of_fit_ref 1.060
_refine_ls_hydrogen_treatment mixed
_refine_ls_matrix_type full
_refine_ls_number_parameters 236
_refine_ls_number_reflns 3184
_refine_ls_number_restraints 0
_refine_ls_restrained_S_all 1.060
_refine_ls_R_factor_all 0.1012
_refine_ls_R_factor_gt 0.0519
_refine_ls_shift/su_max 0.000
_refine_ls_shift/su_mean 0.000
_refine_ls_structure_factor_coef Fsqd
_refine_ls_weighting_details 'calc w=1/[\s^2^(Fo^2^)+(0.0687P)^2^+0.7712P] where P=(Fo^2^+2Fc^2^)/3'
_refine_ls_weighting_scheme calc
_refine_ls_wR_factor_gt 0.1367
_refine_ls_wR_factor_ref 0.1555
_reflns_number_gt 1808
_reflns_number_total 3184
_reflns_threshold_expression >2sigma(I)
_cod_data_source_file jo9b02858_si_002.cif
_cod_data_source_block 180820c
_cod_depositor_comments
;
The following automatic conversions were performed:

data item '_symmetry_cell_setting' value 'Monoclinic' was changed to
'monoclinic' in accordance with the
/home/data/users/saulius/crontab/automatic-downloads/rss-feeds/ACS/lib/dictionaries/cif_core.dic
dictionary named 'cif_core.dic' version 2.4.2 last updated on
2011-04-26.

data item '_exptl_crystal_density_meas' value 'not measured' was
changed to '?' -- the value is perceived as not measured.

Automatic conversion script
Id: cif_fix_values 7556 2019-12-06 15:28:31Z antanas 
;
_cod_original_sg_symbol_H-M C2/c
_cod_database_code 4037700

loop_
_symmetry_equiv_pos_as_xyz
'x, y, z'
'-x, y, -z+1/2'
'x+1/2, y+1/2, z'
'-x+1/2, y+1/2, -z+1/2'
'-x, -y, -z'
'x, -y, z-1/2'
'-x+1/2, -y+1/2, -z'
'x+1/2, -y+1/2, z-1/2'

loop_
_atom_site_label
_atom_site_type_symbol
_atom_site_fract_x
_atom_site_fract_y
_atom_site_fract_z
_atom_site_U_iso_or_equiv
_atom_site_adp_type
_atom_site_occupancy
_atom_site_symmetry_multiplicity
_atom_site_calc_flag
_atom_site_refinement_flags
N1 N -0.0053(2) 0.21383(12) 0.54127(9) 0.0495(6) Uani 1 1 d .
N2 N 0.0226(2) 0.08729(12) 0.59812(9) 0.0483(6) Uani 1 1 d .
O1 O 0.2057(2) 0.21657(12) 0.74271(9) 0.0825(7) Uani 1 1 d .
C1 C -0.0604(2) 0.13411(15) 0.55738(13) 0.0523(7) Uani 1 1 d .
H1A H -0.1401 0.1421 0.5792 0.063 Uiso 1 1 calc R
H1B H -0.0775 0.1045 0.5177 0.063 Uiso 1 1 calc R
C2 C 0.0459(3) 0.13038(16) 0.65910(12) 0.0576(8) Uani 1 1 d .
H2A H 0.1107 0.1023 0.6839 0.069 Uiso 1 1 calc R
H2B H -0.0309 0.1308 0.6844 0.069 Uiso 1 1 calc R
C3 C 0.0877(2) 0.21596(15) 0.64696(11) 0.0456(6) Uani 1 1 d .
C4 C 0.0637(2) 0.25012(15) 0.58897(11) 0.0450(6) Uani 1 1 d .
H4 H 0.0961 0.3014 0.5811 0.054 Uiso 1 1 calc R
C5 C -0.0184(2) 0.24571(15) 0.47761(11) 0.0451(6) Uani 1 1 d .
C6 C 0.0740(3) 0.29318(15) 0.45061(12) 0.0534(7) Uani 1 1 d .
H6 H 0.1464 0.3060 0.4745 0.064 Uiso 1 1 calc R
C7 C 0.0596(3) 0.32182(18) 0.38815(14) 0.0650(8) Uani 1 1 d .
H7 H 0.1217 0.3546 0.3704 0.078 Uiso 1 1 calc R
C8 C -0.0458(3) 0.30213(19) 0.35226(14) 0.0679(9) Uani 1 1 d .
H8 H -0.0553 0.3213 0.3101 0.082 Uiso 1 1 calc R
C9 C -0.1365(3) 0.25432(19) 0.37857(13) 0.0653(8) Uani 1 1 d .
H9 H -0.2072 0.2402 0.3539 0.078 Uiso 1 1 calc R
C10 C -0.1250(2) 0.22684(16) 0.44084(12) 0.0568(7) Uani 1 1 d .
H10 H -0.1888 0.1954 0.4586 0.068 Uiso 1 1 calc R
C11 C 0.1288(2) 0.05058(16) 0.56886(13) 0.0507(7) Uani 1 1 d .
C12 C 0.1612(3) 0.06307(18) 0.50482(14) 0.0635(8) Uani 1 1 d .
H12 H 0.1139 0.0987 0.4795 0.076 Uiso 1 1 calc R
C13 C 0.2618(4) 0.0236(3) 0.4784(2) 0.0976(13) Uani 1 1 d .
H13 H 0.2812 0.0330 0.4352 0.117 Uiso 1 1 calc R
C14 C 0.3332(4) -0.0280(3) 0.5125(3) 0.1158(18) Uani 1 1 d .
H14 H 0.4009 -0.0544 0.4934 0.139 Uiso 1 1 calc R
C15 C 0.3046(4) -0.0416(2) 0.5772(3) 0.1123(16) Uani 1 1 d .
H15 H 0.3542 -0.0766 0.6019 0.135 Uiso 1 1 calc R
C16 C 0.2016(3) -0.00269(19) 0.60475(16) 0.0768(9) Uani 1 1 d .
H16 H 0.1817 -0.0127 0.6478 0.092 Uiso 1 1 calc R
C17 C 0.1633(3) 0.25559(16) 0.69637(12) 0.0516(7) Uani 1 1 d .
C18 C 0.1902(3) 0.34376(16) 0.69332(11) 0.0490(7) Uani 1 1 d .
C19 C 0.0936(3) 0.39923(17) 0.68624(12) 0.0589(8) Uani 1 1 d .
H19 H 0.0112 0.3813 0.6796 0.071 Uiso 1 1 calc R
C20 C 0.1181(3) 0.48097(19) 0.68892(14) 0.0723(9) Uani 1 1 d .
H20 H 0.0517 0.5176 0.6851 0.087 Uiso 1 1 calc R
C21 C 0.2382(4) 0.5086(2) 0.69709(14) 0.0795(10) Uani 1 1 d .
H21 H 0.2541 0.5639 0.6988 0.095 Uiso 1 1 calc R
C22 C 0.3348(4) 0.4549(2) 0.70273(17) 0.0914(11) Uani 1 1 d .
H22 H 0.4174 0.4737 0.7070 0.110 Uiso 1 1 calc R
C23 C 0.3114(3) 0.37156(19) 0.70217(15) 0.0740(9) Uani 1 1 d .
H23 H 0.3777 0.3352 0.7078 0.089 Uiso 1 1 calc R

loop_
_atom_site_aniso_label
_atom_site_aniso_U_11
_atom_site_aniso_U_22
_atom_site_aniso_U_33
_atom_site_aniso_U_23
_atom_site_aniso_U_13
_atom_site_aniso_U_12
N1 0.0621(13) 0.0441(13) 0.0420(12) 0.0029(10) -0.0148(10) -0.0129(10)
N2 0.0606(14) 0.0451(12) 0.0390(12) 0.0016(10) -0.0050(10) -0.0084(11)
O1 0.1266(19) 0.0660(14) 0.0538(12) 0.0118(11) -0.0394(12) -0.0168(13)
C1 0.0540(16) 0.0470(16) 0.0558(16) 0.0012(13) -0.0051(13) -0.0142(13)
C2 0.083(2) 0.0501(17) 0.0395(15) -0.0020(12) -0.0001(14) -0.0141(14)
C3 0.0575(16) 0.0445(15) 0.0347(14) 0.0003(11) -0.0055(12) -0.0064(12)
C4 0.0512(15) 0.0416(15) 0.0421(15) -0.0014(11) -0.0064(12) -0.0085(12)
C5 0.0532(15) 0.0421(14) 0.0397(14) -0.0030(11) -0.0105(12) 0.0005(12)
C6 0.0597(17) 0.0514(16) 0.0489(16) 0.0033(13) -0.0086(13) -0.0085(14)
C7 0.080(2) 0.0590(18) 0.0565(19) 0.0069(15) 0.0040(17) -0.0051(16)
C8 0.093(2) 0.066(2) 0.0444(17) 0.0041(15) -0.0128(17) 0.0127(18)
C9 0.072(2) 0.070(2) 0.0534(18) -0.0033(15) -0.0225(16) 0.0015(17)
C10 0.0587(17) 0.0592(18) 0.0520(17) 0.0033(14) -0.0153(14) -0.0056(14)
C11 0.0515(16) 0.0429(15) 0.0576(17) -0.0089(13) -0.0080(14) -0.0152(13)
C12 0.072(2) 0.0578(18) 0.0607(19) -0.0137(15) 0.0107(16) -0.0200(15)
C13 0.092(3) 0.085(3) 0.116(3) -0.042(3) 0.040(3) -0.037(2)
C14 0.068(3) 0.096(3) 0.184(5) -0.058(4) 0.011(3) -0.018(2)
C15 0.075(3) 0.080(3) 0.180(5) -0.038(3) -0.053(3) 0.011(2)
C16 0.080(2) 0.063(2) 0.087(2) -0.0113(18) -0.0287(19) 0.0009(19)
C17 0.0673(17) 0.0514(17) 0.0360(15) 0.0014(12) -0.0086(13) -0.0046(14)
C18 0.0609(17) 0.0510(16) 0.0350(14) -0.0020(12) -0.0078(12) -0.0114(14)
C19 0.0628(18) 0.0590(19) 0.0549(17) -0.0045(14) 0.0039(14) -0.0100(15)
C20 0.087(2) 0.056(2) 0.073(2) -0.0059(16) 0.0063(18) 0.0010(18)
C21 0.107(3) 0.055(2) 0.076(2) -0.0010(16) -0.018(2) -0.018(2)
C22 0.084(2) 0.076(2) 0.113(3) 0.010(2) -0.039(2) -0.034(2)
C23 0.070(2) 0.066(2) 0.085(2) 0.0038(17) -0.0206(17) -0.0084(17)

loop_
_atom_type_symbol
_atom_type_description
_atom_type_scat_dispersion_real
_atom_type_scat_dispersion_imag
_atom_type_scat_source
C C 0.0033 0.0016 'International Tables Vol C Tables 4.2.6.8 and 6.1.1.4'
H H 0.0000 0.0000 'International Tables Vol C Tables 4.2.6.8 and 6.1.1.4'
N N 0.0061 0.0033 'International Tables Vol C Tables 4.2.6.8 and 6.1.1.4'
O O 0.0106 0.0060 'International Tables Vol C Tables 4.2.6.8 and 6.1.1.4'

loop_
_geom_angle_atom_site_label_1
_geom_angle_atom_site_label_2
_geom_angle_atom_site_label_3
_geom_angle
C4 N1 C5 123.5(2)
C4 N1 C1 116.10(19)
C5 N1 C1 120.24(19)
C11 N2 C1 117.6(2)
C11 N2 C2 116.6(2)
C1 N2 C2 109.7(2)
N2 C1 N1 111.87(19)
N2 C1 H1A 109.2
N1 C1 H1A 109.2
N2 C1 H1B 109.2
N1 C1 H1B 109.2
H1A C1 H1B 107.9
N2 C2 C3 111.17(19)
N2 C2 H2A 109.4
C3 C2 H2A 109.4
N2 C2 H2B 109.4
C3 C2 H2B 109.4
H2A C2 H2B 108.0
C4 C3 C17 122.3(2)
C4 C3 C2 119.4(2)
C17 C3 C2 118.0(2)
C3 C4 N1 123.6(2)
C3 C4 H4 118.2
N1 C4 H4 118.2
C6 C5 C10 118.9(2)
C6 C5 N1 121.6(2)
C10 C5 N1 119.5(2)
C5 C6 C7 120.2(3)
C5 C6 H6 119.9
C7 C6 H6 119.9
C8 C7 C6 120.3(3)
C8 C7 H7 119.9
C6 C7 H7 119.9
C9 C8 C7 119.6(3)
C9 C8 H8 120.2
C7 C8 H8 120.2
C8 C9 C10 120.8(3)
C8 C9 H9 119.6
C10 C9 H9 119.6
C9 C10 C5 120.2(3)
C9 C10 H10 119.9
C5 C10 H10 119.9
C16 C11 C12 117.7(3)
C16 C11 N2 119.0(3)
C12 C11 N2 123.3(3)
C13 C12 C11 120.8(3)
C13 C12 H12 119.6
C11 C12 H12 119.6
C14 C13 C12 122.1(4)
C14 C13 H13 118.9
C12 C13 H13 118.9
C13 C14 C15 118.9(4)
C13 C14 H14 120.6
C15 C14 H14 120.6
C14 C15 C16 119.8(4)
C14 C15 H15 120.1
C16 C15 H15 120.1
C11 C16 C15 120.6(4)
C11 C16 H16 119.7
C15 C16 H16 119.7
O1 C17 C3 120.2(2)
O1 C17 C18 118.5(2)
C3 C17 C18 121.3(2)
C23 C18 C19 118.7(3)
C23 C18 C17 120.1(3)
C19 C18 C17 121.0(2)
C20 C19 C18 120.7(3)
C20 C19 H19 119.7
C18 C19 H19 119.7
C21 C20 C19 120.7(3)
C21 C20 H20 119.6
C19 C20 H20 119.6
C20 C21 C22 119.4(3)
C20 C21 H21 120.3
C22 C21 H21 120.3
C21 C22 C23 120.7(3)
C21 C22 H22 119.6
C23 C22 H22 119.6
C18 C23 C22 119.7(3)
C18 C23 H23 120.1
C22 C23 H23 120.1

loop_
_geom_bond_atom_site_label_1
_geom_bond_atom_site_label_2
_geom_bond_distance
N1 C4 1.359(3)
N1 C5 1.422(3)
N1 C1 1.481(3)
N2 C11 1.417(3)
N2 C1 1.436(3)
N2 C2 1.465(3)
O1 C17 1.234(3)
C1 H1A 0.9700
C1 H1B 0.9700
C2 C3 1.505(3)
C2 H2A 0.9700
C2 H2B 0.9700
C3 C4 1.346(3)
C3 C17 1.446(3)
C4 H4 0.9300
C5 C6 1.376(3)
C5 C10 1.388(3)
C6 C7 1.381(4)
C6 H6 0.9300
C7 C8 1.371(4)
C7 H7 0.9300
C8 C9 1.361(4)
C8 H8 0.9300
C9 C10 1.368(4)
C9 H9 0.9300
C10 H10 0.9300
C11 C16 1.380(4)
C11 C12 1.385(4)
C12 C13 1.368(5)
C12 H12 0.9300
C13 C14 1.335(6)
C13 H13 0.9300
C14 C15 1.391(6)
C14 H14 0.9300
C15 C16 1.393(5)
C15 H15 0.9300
C16 H16 0.9300
C17 C18 1.487(4)
C18 C23 1.372(4)
C18 C19 1.379(4)
C19 C20 1.377(4)
C19 H19 0.9300
C20 C21 1.358(4)
C20 H20 0.9300
C21 C22 1.358(5)
C21 H21 0.9300
C22 C23 1.401(4)
C22 H22 0.9300
C23 H23 0.9300

loop_
_geom_torsion_atom_site_label_1
_geom_torsion_atom_site_label_2
_geom_torsion_atom_site_label_3
_geom_torsion_atom_site_label_4
_geom_torsion
C11 N2 C1 N1 -75.8(3)
C2 N2 C1 N1 60.6(3)
C4 N1 C1 N2 -36.5(3)
C5 N1 C1 N2 139.2(2)
C11 N2 C2 C3 85.5(3)
C1 N2 C2 C3 -51.4(3)
N2 C2 C3 C4 19.6(4)
N2 C2 C3 C17 -154.6(2)
C17 C3 C4 N1 178.9(2)
C2 C3 C4 N1 5.1(4)
C5 N1 C4 C3 -172.4(2)
C1 N1 C4 C3 3.1(4)
C4 N1 C5 C6 28.2(4)
C1 N1 C5 C6 -147.1(2)
C4 N1 C5 C10 -153.7(2)
C1 N1 C5 C10 31.0(3)
C10 C5 C6 C7 0.5(4)
N1 C5 C6 C7 178.7(2)
C5 C6 C7 C8 -1.0(4)
C6 C7 C8 C9 0.2(5)
C7 C8 C9 C10 1.2(5)
C8 C9 C10 C5 -1.7(4)
C6 C5 C10 C9 0.9(4)
N1 C5 C10 C9 -177.3(2)
C1 N2 C11 C16 -172.2(2)
C2 N2 C11 C16 54.4(3)
C1 N2 C11 C12 5.4(3)
C2 N2 C11 C12 -128.1(2)
C16 C11 C12 C13 0.2(4)
N2 C11 C12 C13 -177.4(2)
C11 C12 C13 C14 -0.2(5)
C12 C13 C14 C15 -0.4(6)
C13 C14 C15 C16 1.1(6)
C12 C11 C16 C15 0.6(4)
N2 C11 C16 C15 178.3(3)
C14 C15 C16 C11 -1.2(5)
C4 C3 C17 O1 -164.5(3)
C2 C3 C17 O1 9.4(4)
C4 C3 C17 C18 16.4(4)
C2 C3 C17 C18 -169.6(2)
O1 C17 C18 C23 49.0(4)
C3 C17 C18 C23 -131.9(3)
O1 C17 C18 C19 -126.3(3)
C3 C17 C18 C19 52.8(4)
C23 C18 C19 C20 -0.9(4)
C17 C18 C19 C20 174.5(2)
C18 C19 C20 C21 1.5(4)
C19 C20 C21 C22 -0.1(5)
C20 C21 C22 C23 -2.0(5)
C19 C18 C23 C22 -1.1(4)
C17 C18 C23 C22 -176.5(3)
C21 C22 C23 C18 2.6(5)
